data_1011147
loop_
_publ_author_name
'Zachariasen, W H'

_publ_section_title 'The structure of thortveitite, Sc2 Si O7'
_journal_coden_ASTM ZEKGAX
_journal_name_full
;
Zeitschrift fuer Kristallographie, Kristallgeometrie, Kristallphysik,
Kristallchemie (-144,1977)
;
_journal_page_first 1
_journal_page_last 6
_journal_volume 73
_journal_year 1930
_chemical_compound_source 'from Iveland, Saetersdalen, S. Norway'
_chemical_formula_structural 'Sc2 (Si2 O7)'
_chemical_formula_sum 'O7 Sc2 Si2'
_chemical_name_mineral Thortveitite
_chemical_name_systematic 'Discandium disilicate'
_space_group_IT_number 12
_symmetry_cell_setting monoclinic
_symmetry_Int_Tables_number 12
_symmetry_space_group_name_Hall '-C 2y'
_symmetry_space_group_name_H-M 'C 1 2/m 1'
_cell_angle_alpha 90
_cell_angle_beta 103.13
_cell_angle_gamma 90
_cell_formula_units_Z 2
_cell_length_a 6.56
_cell_length_b 8.58
_cell_length_c 4.74
_cell_volume 259.8
_exptl_crystal_density_meas 3.5
_cod_database_code 1011147

loop_
_symmetry_equiv_pos_as_xyz
x,y,z
x,-y,z
-x,-y,-z
-x,y,-z
1/2+x,1/2+y,z
1/2+x,1/2-y,z
1/2-x,1/2-y,-z
1/2-x,1/2+y,-z

loop_
_atom_site_label
_atom_site_type_symbol
_atom_site_symmetry_multiplicity
_atom_site_Wyckoff_symbol
_atom_site_fract_x
_atom_site_fract_y
_atom_site_fract_z
_atom_site_occupancy
_atom_site_attached_hydrogens
_atom_site_calc_flag
Sc1 Sc3+ 4 h 0. 0.3 0.5 1. 0 d
Si1 Si4+ 4 i 0.222 0. -0.064 1. 0 d
O1 O2- 2 a 0. 0. 0. 1. 0 d
O2 O2- 4 i 0.403 0. 0.233 1. 0 d
O3 O2- 8 j 0.25 0.15 -0.269 1. 0 d

loop_
_atom_type_symbol
_atom_type_oxidation_number
Sc3+ 3.000
Si4+ 4.000
O2- -2.000
